data_7237160
loop_
_publ_author_name
'Yin, Ping'
'Yu, Qiong'
'Dharavath, Srinivas'
'Shreeve, Jean'ne M.'

_publ_section_title
;
 Taming of tetranitroethane: a promising precursor for high performance
 energetic ingredients
;
_journal_issue 32
_journal_name_full 'Journal of Materials Chemistry A'
_journal_page_first 15815
_journal_paper_doi 10.1039/C8TA05394D
_journal_volume 6
_journal_year 2018
_chemical_formula_moiety 'C2 N4 O8, 2(H4 N)'
_chemical_formula_sum 'C2 H8 N6 O8'
_chemical_formula_weight 244.14
_space_group_crystal_system monoclinic
_space_group_IT_number 14
_space_group_name_Hall '-P 2yn'
_space_group_name_H-M_alt 'P 1 21/n 1'
_atom_sites_solution_hydrogens difmap
_atom_sites_solution_primary dual
_audit_creation_date 2016-09-27
_audit_creation_method
;
Olex2 1.2
(compiled 2016.09.09 svn.r3337 for OlexSys, GUI svn.r5227)
;
_audit_update_record
;
2018-06-05 deposited with the CCDC.
2018-07-23 downloaded from the CCDC.
;
_cell_angle_alpha 90
_cell_angle_beta 107.923(3)
_cell_angle_gamma 90
_cell_formula_units_Z 4
_cell_length_a 9.2546(11)
_cell_length_b 7.8000(9)
_cell_length_c 13.1353(14)
_cell_measurement_reflns_used 6471
_cell_measurement_temperature 130
_cell_measurement_theta_max 30.50
_cell_measurement_theta_min 3.08
_cell_volume 902.17(18)
_computing_cell_refinement 'SAINT v8.34A (Bruker, 2013)'
_computing_data_reduction 'SAINT v8.34A (Bruker, 2013)'
_computing_molecular_graphics 'Olex2 (Dolomanov et al., 2009)'
_computing_publication_material 'Olex2 (Dolomanov et al., 2009)'
_computing_structure_refinement 'ShelXL (Sheldrick, 2015)'
_computing_structure_solution 'ShelXT (Sheldrick, 2015)'
_diffrn_ambient_temperature 130
_diffrn_detector 'Bruker Photon-100 area detector'
_diffrn_detector_area_resol_mean 10.5
_diffrn_detector_type 'CMOS area detector'
_diffrn_measured_fraction_theta_full 0.999
_diffrn_measured_fraction_theta_max 0.999
_diffrn_measurement_device 'Fixed Chi Three-Circle Diffractometer'
_diffrn_measurement_device_type 'Bruker D8 VENTURE Duo'
_diffrn_measurement_method '\w and \f scans'
_diffrn_radiation_monochromator 'TRIUMPH graphite'
_diffrn_radiation_probe x-ray
_diffrn_radiation_type MoK\a
_diffrn_radiation_wavelength 0.71073
_diffrn_reflns_av_R_equivalents 0.0391
_diffrn_reflns_av_unetI/netI 0.0282
_diffrn_reflns_Laue_measured_fraction_full 0.999
_diffrn_reflns_Laue_measured_fraction_max 0.999
_diffrn_reflns_limit_h_max 13
_diffrn_reflns_limit_h_min -13
_diffrn_reflns_limit_k_max 11
_diffrn_reflns_limit_k_min -11
_diffrn_reflns_limit_l_max 18
_diffrn_reflns_limit_l_min -18
_diffrn_reflns_number 20104
_diffrn_reflns_point_group_measured_fraction_full 0.999
_diffrn_reflns_point_group_measured_fraction_max 0.999
_diffrn_reflns_theta_full 25.242
_diffrn_reflns_theta_max 30.540
_diffrn_reflns_theta_min 3.079
_diffrn_source 'sealed tube'
_diffrn_source_type fine-focus
_diffrn_standards_number 0
_exptl_absorpt_coefficient_mu 0.180
_exptl_absorpt_correction_T_max 0.7461
_exptl_absorpt_correction_T_min 0.7091
_exptl_absorpt_correction_type multi-scan
_exptl_absorpt_process_details
;
SADABS-2014/4 (Bruker,2014/4) was used for absorption correction.
wR2(int) was 0.0526 before and 0.0480 after correction.
The Ratio of minimum to maximum transmission is 0.9504.
The \l/2 correction factor is 0.00150.
;
_exptl_crystal_colour yellow
_exptl_crystal_colour_primary yellow
_exptl_crystal_density_diffrn 1.797
_exptl_crystal_description plate
_exptl_crystal_F_000 504
_exptl_crystal_size_max 0.15
_exptl_crystal_size_mid 0.15
_exptl_crystal_size_min 0.05
_refine_diff_density_max 0.374
_refine_diff_density_min -0.303
_refine_diff_density_rms 0.064
_refine_ls_extinction_method none
_refine_ls_goodness_of_fit_ref 1.067
_refine_ls_hydrogen_treatment refall
_refine_ls_matrix_type full
_refine_ls_number_parameters 177
_refine_ls_number_reflns 2763
_refine_ls_number_restraints 0
_refine_ls_restrained_S_all 1.067
_refine_ls_R_factor_all 0.0589
_refine_ls_R_factor_gt 0.0392
_refine_ls_shift/su_max 0.000
_refine_ls_shift/su_mean 0.000
_refine_ls_structure_factor_coef Fsqd
_refine_ls_weighting_details 'w=1/[\s^2^(Fo^2^)+(0.0389P)^2^+0.3038P] where P=(Fo^2^+2Fc^2^)/3'
_refine_ls_weighting_scheme calc
_refine_ls_wR_factor_gt 0.0826
_refine_ls_wR_factor_ref 0.0897
_reflns_Friedel_coverage 0.000
_reflns_number_gt 2168
_reflns_number_total 2763
_reflns_threshold_expression 'I > 2\s(I)'
_cod_data_source_file c8ta05394d2.cif
_cod_data_source_block shr37
_cod_depositor_comments
;
The following automatic conversions were performed:

data item '_diffrn_radiation_probe' value 'X-ray' was changed to
'x-ray' in accordance with the
/home/saulius/struct/COD-crude-data/automatic-downloads/DataCite-retrospective/RSC/depositions/lib/dictionaries/cif_core.dic
dictionary named 'cif_core.dic' version 2.4.2 last updated on
2011-04-26.

Automatic conversion script
Id: cif_fix_values 6909 2019-04-08 15:41:33Z antanas 
;
_cod_database_code 7237160
_shelx_space_group_comment
;
The symmetry employed for this shelxl refinement is uniquely defined
by the following loop, which should always be used as a source of
symmetry information in preference to the above space-group names.
They are only intended as comments.
;
_shelx_estimated_absorpt_t_max 0.991
_shelx_estimated_absorpt_t_min 0.974
_olex2_refinement_description
;
;
_shelx_shelxl_version_number 2014/7
_olex2_submission_special_instructions 'No special instructions were received'

loop_
_space_group_symop_operation_xyz
'x, y, z'
'-x+1/2, y+1/2, -z+1/2'
'-x, -y, -z'
'x-1/2, -y-1/2, z-1/2'

loop_
_atom_site_label
_atom_site_type_symbol
_atom_site_fract_x
_atom_site_fract_y
_atom_site_fract_z
_atom_site_U_iso_or_equiv
_atom_site_adp_type
_atom_site_occupancy
_atom_site_site_symmetry_order
_atom_site_calc_flag
O1 O 0.69782(10) 0.02204(11) 0.35176(7) 0.0165(2) Uani 1 1 d
O2 O 0.47137(10) 0.11138(13) 0.33961(7) 0.0200(2) Uani 1 1 d
O3 O 0.44619(9) 0.22648(12) 0.51835(6) 0.0166(2) Uani 1 1 d
O4 O 0.65521(10) 0.31886(11) 0.63429(6) 0.01394(18) Uani 1 1 d
O5 O 0.84036(10) 0.01516(11) 0.65867(7) 0.0177(2) Uani 1 1 d
O6 O 1.04735(10) 0.15836(12) 0.67709(7) 0.0181(2) Uani 1 1 d
O7 O 1.06211(9) 0.27824(13) 0.49532(7) 0.0192(2) Uani 1 1 d
O8 O 0.84411(10) 0.34937(11) 0.38142(6) 0.01444(19) Uani 1 1 d
N1 N 0.60848(11) 0.10319(13) 0.38692(8) 0.0119(2) Uani 1 1 d
N2 N 0.58808(10) 0.24695(12) 0.54423(7) 0.01017(19) Uani 1 1 d
N3 N 0.91501(11) 0.12132(13) 0.62542(8) 0.0114(2) Uani 1 1 d
N4 N 0.91961(10) 0.28037(13) 0.46913(7) 0.0106(2) Uani 1 1 d
C1 C 0.67583(12) 0.19144(15) 0.48563(9) 0.0102(2) Uani 1 1 d
C2 C 0.83872(12) 0.20373(15) 0.52763(9) 0.0107(2) Uani 1 1 d
N6 N 0.67536(12) 0.65719(15) 0.31367(9) 0.0134(2) Uani 1 1 d
H6A H 0.622(2) 0.688(2) 0.3576(14) 0.033(5) Uiso 1 1 d
H6B H 0.6617(18) 0.727(2) 0.2587(13) 0.027(4) Uiso 1 1 d
H6C H 0.775(2) 0.662(2) 0.3509(15) 0.037(5) Uiso 1 1 d
H6D H 0.6547(19) 0.555(3) 0.2913(14) 0.032(5) Uiso 1 1 d
N5 N 0.21342(13) 0.34733(14) 0.33733(9) 0.0135(2) Uani 1 1 d
H5A H 0.2413(19) 0.459(2) 0.3398(13) 0.029(4) Uiso 1 1 d
H5B H 0.1443(19) 0.334(2) 0.3737(13) 0.028(4) Uiso 1 1 d
H5C H 0.1778(18) 0.311(2) 0.2716(14) 0.023(4) Uiso 1 1 d
H5D H 0.295(2) 0.288(2) 0.3684(14) 0.034(5) Uiso 1 1 d

loop_
_atom_site_aniso_label
_atom_site_aniso_U_11
_atom_site_aniso_U_22
_atom_site_aniso_U_33
_atom_site_aniso_U_23
_atom_site_aniso_U_13
_atom_site_aniso_U_12
O1 0.0205(4) 0.0146(4) 0.0185(4) -0.0054(3) 0.0118(4) -0.0010(3)
O2 0.0130(4) 0.0302(5) 0.0146(4) -0.0066(4) 0.0008(3) -0.0024(4)
O3 0.0092(4) 0.0276(5) 0.0141(4) -0.0008(4) 0.0051(3) 0.0009(3)
O4 0.0199(4) 0.0137(4) 0.0083(4) -0.0034(3) 0.0046(3) -0.0023(3)
O5 0.0208(4) 0.0154(4) 0.0178(4) 0.0063(3) 0.0073(4) -0.0031(3)
O6 0.0108(4) 0.0272(5) 0.0143(4) 0.0055(4) 0.0011(3) -0.0002(3)
O7 0.0097(4) 0.0325(5) 0.0167(4) 0.0053(4) 0.0058(3) -0.0011(4)
O8 0.0188(4) 0.0145(4) 0.0090(4) 0.0034(3) 0.0029(3) 0.0001(3)
N1 0.0142(5) 0.0116(5) 0.0111(5) -0.0014(4) 0.0057(4) -0.0027(4)
N2 0.0115(4) 0.0102(4) 0.0090(4) 0.0007(4) 0.0036(3) -0.0004(3)
N3 0.0119(4) 0.0118(5) 0.0114(5) 0.0014(4) 0.0049(4) 0.0019(4)
N4 0.0117(4) 0.0110(4) 0.0094(4) 0.0003(4) 0.0037(4) -0.0003(4)
C1 0.0105(5) 0.0113(5) 0.0091(5) -0.0009(4) 0.0035(4) -0.0010(4)
C2 0.0103(5) 0.0124(5) 0.0098(5) 0.0018(4) 0.0037(4) -0.0004(4)
N6 0.0146(5) 0.0137(5) 0.0134(5) -0.0005(4) 0.0064(4) 0.0011(4)
N5 0.0155(5) 0.0136(5) 0.0117(5) 0.0002(4) 0.0048(4) -0.0022(4)

loop_
_atom_type_symbol
_atom_type_description
_atom_type_scat_dispersion_real
_atom_type_scat_dispersion_imag
_atom_type_scat_source
C C 0.0033 0.0016 'International Tables Vol C Tables 4.2.6.8 and 6.1.1.4'
H H 0.0000 0.0000 'International Tables Vol C Tables 4.2.6.8 and 6.1.1.4'
N N 0.0061 0.0033 'International Tables Vol C Tables 4.2.6.8 and 6.1.1.4'
O O 0.0106 0.0060 'International Tables Vol C Tables 4.2.6.8 and 6.1.1.4'

loop_
_geom_angle_atom_site_label_1
_geom_angle_atom_site_label_2
_geom_angle_atom_site_label_3
_geom_angle
O1 N1 C1 115.43(9)
O2 N1 O1 122.77(10)
O2 N1 C1 121.78(10)
O3 N2 O4 118.17(9)
O3 N2 C1 124.37(10)
O4 N2 C1 117.39(9)
O5 N3 C2 116.51(10)
O6 N3 O5 121.79(10)
O6 N3 C2 121.64(10)
O7 N4 O8 119.51(9)
O7 N4 C2 123.47(9)
O8 N4 C2 116.93(9)
N1 C1 C2 119.47(10)
N2 C1 N1 120.01(10)
N2 C1 C2 120.16(10)
N3 C2 C1 119.23(10)
N4 C2 N3 120.21(10)
N4 C2 C1 120.29(10)
H6A N6 H6B 113.1(15)
H6A N6 H6C 108.2(15)
H6A N6 H6D 111.3(16)
H6B N6 H6C 106.3(15)
H6B N6 H6D 109.6(16)
H6C N6 H6D 108.1(16)
H5A N5 H5B 109.3(15)
H5A N5 H5C 111.5(15)
H5A N5 H5D 107.4(16)
H5B N5 H5C 111.5(14)
H5B N5 H5D 109.7(15)
H5C N5 H5D 107.3(15)

loop_
_geom_bond_atom_site_label_1
_geom_bond_atom_site_label_2
_geom_bond_distance
O1 N1 1.2380(12)
O2 N1 1.2309(13)
O3 N2 1.2612(12)
O4 N2 1.2837(12)
O5 N3 1.2407(13)
O6 N3 1.2380(12)
O7 N4 1.2565(12)
O8 N4 1.2687(12)
N1 C1 1.4304(14)
N2 C1 1.3506(14)
N3 C2 1.4153(14)
N4 C2 1.3646(14)
C1 C2 1.4403(16)
N6 H6A 0.897(18)
N6 H6B 0.881(18)
N6 H6C 0.90(2)
N6 H6D 0.853(19)
N5 H5A 0.903(18)
N5 H5B 0.915(17)
N5 H5C 0.871(17)
N5 H5D 0.873(19)

loop_
_geom_hbond_atom_site_label_D
_geom_hbond_atom_site_label_H
_geom_hbond_atom_site_label_A
_geom_hbond_distance_DH
_geom_hbond_distance_HA
_geom_hbond_distance_DA
_geom_hbond_angle_DHA
_geom_hbond_site_symmetry_A
N6 H6A O3 0.897(18) 2.035(19) 2.9129(14) 165.8(15) 3_666
N6 H6B O8 0.881(18) 2.060(18) 2.9261(14) 167.4(15) 2_655
N6 H6C O6 0.90(2) 2.270(19) 2.9118(14) 127.6(15) 3_766
N6 H6C O7 0.90(2) 2.166(19) 2.9496(14) 144.6(16) 3_766
N6 H6D O6 0.853(19) 2.254(19) 3.0613(15) 157.8(16) 4_565
N5 H5A O4 0.903(18) 1.961(19) 2.8491(14) 167.3(15) 3_666
N5 H5B O7 0.915(17) 2.016(18) 2.8890(14) 159.0(15) 1_455
N5 H5C O4 0.871(17) 2.022(17) 2.8634(14) 161.9(15) 4_565
N5 H5D O2 0.873(19) 2.254(19) 3.0072(15) 144.4(15) .
N5 H5D O3 0.873(19) 2.091(18) 2.8337(14) 142.5(15) .

loop_
_geom_torsion_atom_site_label_1
_geom_torsion_atom_site_label_2
_geom_torsion_atom_site_label_3
_geom_torsion_atom_site_label_4
_geom_torsion
O1 N1 C1 N2 -163.40(10)
O1 N1 C1 C2 9.74(15)
O2 N1 C1 N2 18.15(16)
O2 N1 C1 C2 -168.70(10)
O3 N2 C1 N1 0.13(17)
O3 N2 C1 C2 -172.97(10)
O4 N2 C1 N1 177.10(9)
O4 N2 C1 C2 4.00(15)
O5 N3 C2 N4 -160.14(10)
O5 N3 C2 C1 13.88(15)
O6 N3 C2 N4 22.66(16)
O6 N3 C2 C1 -163.32(10)
O7 N4 C2 N3 2.35(17)
O7 N4 C2 C1 -171.61(10)
O8 N4 C2 N3 178.85(10)
O8 N4 C2 C1 4.90(16)
N1 C1 C2 N3 -114.93(12)
N1 C1 C2 N4 59.08(15)
N2 C1 C2 N3 58.21(15)
N2 C1 C2 N4 -127.78(12)
